data_7117221
loop_
_publ_author_name
'Wenfeng Lo'
'Chunhua Hu'
'Tyler Berenson'
'Nathaniel Tracer'
'Daniel Shlian'
'Michael Khaloo'
'Avraham Benhaim'
'Jianfeng Jiang'

_publ_section_title
;
 Oxidation of carbon monoxide in basic solution catalyzed by nickel cyano
 carbonyls under ambient conditions and the prototype of a CO-powered
 alkaline fuel cell
;
_journal_name_full Chem.Commun.
_journal_page_first 9432
_journal_paper_doi 10.1039/C5cc01872B
_journal_volume 51
_journal_year 2015
_chemical_formula_sum 'C30 H24 Cl2 N Ni O3 P'
_chemical_formula_weight 607.08
_chemical_name_systematic
; 
 ? 
;
_space_group_IT_number 2
_symmetry_cell_setting triclinic
_symmetry_space_group_name_Hall '-P 1'
_symmetry_space_group_name_H-M 'P -1'
_atom_sites_solution_hydrogens geom
_atom_sites_solution_primary direct
_atom_sites_solution_secondary difmap
_audit_creation_method SHELXL-97
_audit_update_record
;
2015-03-05 deposited with the CCDC.
2015-04-06 downloaded from the CCDC.
;
_cell_angle_alpha 111.4380(10)
_cell_angle_beta 97.5860(10)
_cell_angle_gamma 98.5930(10)
_cell_formula_units_Z 2
_cell_length_a 10.2518(6)
_cell_length_b 11.9007(7)
_cell_length_c 13.0245(7)
_cell_measurement_reflns_used 5078
_cell_measurement_temperature 100(2)
_cell_measurement_theta_max 27.79
_cell_measurement_theta_min 2.39
_cell_volume 1432.11(14)
_computing_cell_refinement 'Bruker SAINT'
_computing_data_collection 'Bruker APEX2'
_computing_data_reduction 'Bruker SAINT'
_computing_molecular_graphics 'Bruker SHELXTL'
_computing_publication_material 'Bruker SHELXTL'
_computing_structure_refinement 'SHELXL-97 (Sheldrick, 2008)'
_computing_structure_solution 'SHELXS-97 (Sheldrick, 2008)'
_diffrn_ambient_temperature 100(2)
_diffrn_measured_fraction_theta_full 1.000
_diffrn_measured_fraction_theta_max 1.000
_diffrn_measurement_device_type 'Bruker APEX-II CCD'
_diffrn_measurement_method '\w scans'
_diffrn_radiation_monochromator graphite
_diffrn_radiation_source 'fine-focus sealed tube'
_diffrn_radiation_type MoK\a
_diffrn_radiation_wavelength 0.71073
_diffrn_reflns_av_R_equivalents 0.0371
_diffrn_reflns_av_sigmaI/netI 0.0386
_diffrn_reflns_limit_h_max 12
_diffrn_reflns_limit_h_min -12
_diffrn_reflns_limit_k_max 14
_diffrn_reflns_limit_k_min -14
_diffrn_reflns_limit_l_max 16
_diffrn_reflns_limit_l_min -16
_diffrn_reflns_number 18730
_diffrn_reflns_theta_full 26.00
_diffrn_reflns_theta_max 26.00
_diffrn_reflns_theta_min 1.72
_exptl_absorpt_coefficient_mu 0.951
_exptl_absorpt_correction_T_max 0.8550
_exptl_absorpt_correction_T_min 0.7900
_exptl_absorpt_correction_type multi-scan
_exptl_absorpt_process_details SADABS
_exptl_crystal_colour green
_exptl_crystal_density_diffrn 1.408
_exptl_crystal_density_method 'not measured'
_exptl_crystal_description block
_exptl_crystal_F_000 624
_exptl_crystal_size_max 0.26
_exptl_crystal_size_mid 0.25
_exptl_crystal_size_min 0.17
_refine_diff_density_max 0.570
_refine_diff_density_min -0.301
_refine_diff_density_rms 0.060
_refine_ls_extinction_method none
_refine_ls_goodness_of_fit_ref 1.032
_refine_ls_hydrogen_treatment constr
_refine_ls_matrix_type full
_refine_ls_number_parameters 343
_refine_ls_number_reflns 5629
_refine_ls_number_restraints 0
_refine_ls_restrained_S_all 1.032
_refine_ls_R_factor_all 0.0418
_refine_ls_R_factor_gt 0.0311
_refine_ls_shift/su_max 0.001
_refine_ls_shift/su_mean 0.000
_refine_ls_structure_factor_coef Fsqd
_refine_ls_weighting_details 'calc w=1/[\s^2^(Fo^2^)+(0.0228P)^2^+0.8868P] where P=(Fo^2^+2Fc^2^)/3'
_refine_ls_weighting_scheme calc
_refine_ls_wR_factor_gt 0.0650
_refine_ls_wR_factor_ref 0.0708
_reflns_number_gt 4659
_reflns_number_total 5629
_reflns_threshold_expression >2sigma(I)
_cod_data_source_file c5cc01872b2.cif
_cod_data_source_block 13yuj22
_cod_database_code 7117221

loop_
_symmetry_equiv_pos_as_xyz
'x, y, z'
'-x, -y, -z'

loop_
_atom_site_label
_atom_site_type_symbol
_atom_site_fract_x
_atom_site_fract_y
_atom_site_fract_z
_atom_site_U_iso_or_equiv
_atom_site_adp_type
_atom_site_occupancy
_atom_site_symmetry_multiplicity
_atom_site_calc_flag
_atom_site_refinement_flags
_atom_site_disorder_assembly
_atom_site_disorder_group
Ni1 Ni 0.23868(3) 0.89322(2) 0.07060(2) 0.01836(8) Uani 1 1 d . . .
O1 O 0.02559(17) 0.69069(15) -0.09439(14) 0.0349(4) Uani 1 1 d . . .
O2 O 0.1850(2) 1.13260(16) 0.08217(15) 0.0412(5) Uani 1 1 d . . .
O3 O 0.49102(17) 0.85813(18) -0.00791(14) 0.0402(5) Uani 1 1 d . . .
N1 N 0.28346(18) 0.89346(16) 0.31030(15) 0.0215(4) Uani 1 1 d . . .
C1 C 0.2649(2) 0.89211(18) 0.22062(18) 0.0179(4) Uani 1 1 d . . .
C2 C 0.1056(2) 0.7687(2) -0.02583(18) 0.0235(5) Uani 1 1 d . . .
C3 C 0.2055(2) 1.0403(2) 0.08037(18) 0.0252(5) Uani 1 1 d . . .
C4 C 0.3939(2) 0.8727(2) 0.02412(17) 0.0261(5) Uani 1 1 d . . .
P1 P 0.42911(5) 0.26373(5) 0.54932(4) 0.01368(12) Uani 1 1 d . . .
C5 C 0.3909(2) 0.11914(17) 0.56672(16) 0.0150(4) Uani 1 1 d . . .
H5A H 0.3528 0.0522 0.4916 0.018 Uiso 1 1 calc R . .
H5B H 0.4761 0.1020 0.5968 0.018 Uiso 1 1 calc R . .
C6 C 0.2932(2) 0.11493(17) 0.64383(16) 0.0150(4) Uani 1 1 d . . .
C7 C 0.3404(2) 0.12030(18) 0.75110(17) 0.0181(4) Uani 1 1 d . . .
H7 H 0.4342 0.1304 0.7770 0.022 Uiso 1 1 calc R . .
C8 C 0.2511(2) 0.11102(19) 0.82035(18) 0.0228(5) Uani 1 1 d . . .
H8 H 0.2838 0.1133 0.8930 0.027 Uiso 1 1 calc R . .
C9 C 0.1141(2) 0.09834(19) 0.78400(18) 0.0229(5) Uani 1 1 d . . .
H9 H 0.0532 0.0926 0.8318 0.027 Uiso 1 1 calc R . .
C10 C 0.0665(2) 0.09414(18) 0.67789(18) 0.0217(5) Uani 1 1 d . . .
H10 H -0.0271 0.0859 0.6529 0.026 Uiso 1 1 calc R . .
C11 C 0.1555(2) 0.10192(18) 0.60788(17) 0.0181(4) Uani 1 1 d . . .
H11 H 0.1222 0.0983 0.5349 0.022 Uiso 1 1 calc R . .
C12 C 0.5454(2) 0.24833(18) 0.45536(16) 0.0153(4) Uani 1 1 d . . .
C13 C 0.5167(2) 0.27468(19) 0.36003(17) 0.0190(4) Uani 1 1 d . . .
H13 H 0.4379 0.3043 0.3463 0.023 Uiso 1 1 calc R . .
C14 C 0.6033(2) 0.25757(19) 0.28543(17) 0.0218(5) Uani 1 1 d . . .
H14 H 0.5837 0.2751 0.2202 0.026 Uiso 1 1 calc R . .
C15 C 0.7184(2) 0.21503(19) 0.30531(17) 0.0207(5) Uani 1 1 d . . .
H15 H 0.7768 0.2022 0.2531 0.025 Uiso 1 1 calc R . .
C16 C 0.7489(2) 0.19101(18) 0.40140(18) 0.0203(5) Uani 1 1 d . . .
H16 H 0.8295 0.1640 0.4157 0.024 Uiso 1 1 calc R . .
C17 C 0.6624(2) 0.20635(18) 0.47656(17) 0.0172(4) Uani 1 1 d . . .
H17 H 0.6824 0.1886 0.5416 0.021 Uiso 1 1 calc R . .
C18 C 0.5000(2) 0.38996(18) 0.68277(16) 0.0150(4) Uani 1 1 d . . .
C19 C 0.6303(2) 0.45834(18) 0.70268(17) 0.0179(4) Uani 1 1 d . . .
H19 H 0.6832 0.4372 0.6466 0.022 Uiso 1 1 calc R . .
C20 C 0.6820(2) 0.55734(19) 0.80472(18) 0.0233(5) Uani 1 1 d . . .
H20 H 0.7709 0.6041 0.8188 0.028 Uiso 1 1 calc R . .
C21 C 0.6046(2) 0.58824(19) 0.88620(17) 0.0236(5) Uani 1 1 d . . .
H21 H 0.6406 0.6563 0.9560 0.028 Uiso 1 1 calc R . .
C22 C 0.4751(2) 0.52075(19) 0.86670(17) 0.0216(5) Uani 1 1 d . . .
H22 H 0.4228 0.5426 0.9232 0.026 Uiso 1 1 calc R . .
C23 C 0.4214(2) 0.42138(19) 0.76508(17) 0.0198(5) Uani 1 1 d . . .
H23 H 0.3324 0.3752 0.7514 0.024 Uiso 1 1 calc R . .
C24 C 0.28107(19) 0.29602(18) 0.48525(16) 0.0150(4) Uani 1 1 d . . .
C25 C 0.1972(2) 0.20365(18) 0.38860(16) 0.0168(4) Uani 1 1 d . . .
H25 H 0.2131 0.1222 0.3619 0.020 Uiso 1 1 calc R . .
C26 C 0.0908(2) 0.23149(19) 0.33192(16) 0.0179(4) Uani 1 1 d . . .
H26 H 0.0326 0.1687 0.2668 0.021 Uiso 1 1 calc R . .
C27 C 0.0690(2) 0.35101(19) 0.37015(17) 0.0180(4) Uani 1 1 d . . .
H27 H -0.0032 0.3700 0.3303 0.022 Uiso 1 1 calc R . .
C28 C 0.1516(2) 0.44238(18) 0.46578(17) 0.0176(4) Uani 1 1 d . . .
H28 H 0.1355 0.5238 0.4919 0.021 Uiso 1 1 calc R . .
C29 C 0.2579(2) 0.41553(18) 0.52375(16) 0.0156(4) Uani 1 1 d . . .
H29 H 0.3148 0.4784 0.5895 0.019 Uiso 1 1 calc R . .
Cl1 Cl -0.00493(7) 0.61527(5) 0.31228(5) 0.03357(15) Uani 1 1 d . . .
Cl2 Cl -0.13137(6) 0.57049(5) 0.08229(5) 0.02957(14) Uani 1 1 d . . .
C30 C 0.0223(2) 0.6153(2) 0.18067(18) 0.0246(5) Uani 1 1 d . . .
H30A H 0.0687 0.6991 0.1912 0.029 Uiso 1 1 calc R . .
H30B H 0.0814 0.5575 0.1510 0.029 Uiso 1 1 calc R . .

loop_
_atom_site_aniso_label
_atom_site_aniso_U_11
_atom_site_aniso_U_22
_atom_site_aniso_U_33
_atom_site_aniso_U_23
_atom_site_aniso_U_13
_atom_site_aniso_U_12
Ni1 0.01955(15) 0.02025(15) 0.01470(14) 0.00651(11) 0.00288(11) 0.00400(11)
O1 0.0335(10) 0.0295(9) 0.0305(9) 0.0068(8) -0.0079(8) -0.0003(8)
O2 0.0681(13) 0.0307(10) 0.0400(10) 0.0206(8) 0.0271(10) 0.0239(9)
O3 0.0277(10) 0.0663(13) 0.0256(9) 0.0120(9) 0.0093(8) 0.0191(9)
N1 0.0221(10) 0.0218(10) 0.0197(10) 0.0074(8) 0.0035(8) 0.0047(8)
C1 0.0147(11) 0.0152(10) 0.0215(11) 0.0044(8) 0.0034(9) 0.0041(8)
C2 0.0266(12) 0.0257(12) 0.0224(12) 0.0132(10) 0.0037(10) 0.0096(10)
C3 0.0314(13) 0.0286(13) 0.0182(11) 0.0099(10) 0.0116(10) 0.0066(10)
C4 0.0274(13) 0.0346(13) 0.0144(11) 0.0076(9) 0.0022(10) 0.0084(10)
P1 0.0135(3) 0.0139(3) 0.0131(2) 0.0049(2) 0.0021(2) 0.0026(2)
C5 0.0146(10) 0.0138(10) 0.0162(10) 0.0059(8) 0.0018(8) 0.0028(8)
C6 0.0165(10) 0.0113(10) 0.0171(10) 0.0053(8) 0.0053(8) 0.0018(8)
C7 0.0162(11) 0.0184(11) 0.0176(10) 0.0059(8) 0.0014(8) 0.0020(8)
C8 0.0290(12) 0.0229(11) 0.0156(10) 0.0072(9) 0.0054(9) 0.0027(10)
C9 0.0255(12) 0.0166(11) 0.0251(12) 0.0049(9) 0.0138(10) 0.0013(9)
C10 0.0174(11) 0.0158(11) 0.0304(12) 0.0074(9) 0.0055(9) 0.0032(9)
C11 0.0186(11) 0.0139(10) 0.0207(11) 0.0074(8) 0.0010(9) 0.0013(8)
C12 0.0162(10) 0.0136(10) 0.0142(10) 0.0038(8) 0.0034(8) 0.0013(8)
C13 0.0187(11) 0.0205(11) 0.0176(10) 0.0070(9) 0.0034(9) 0.0046(9)
C14 0.0269(12) 0.0226(11) 0.0148(10) 0.0069(9) 0.0051(9) 0.0028(9)
C15 0.0220(12) 0.0188(11) 0.0206(11) 0.0053(9) 0.0117(9) 0.0023(9)
C16 0.0175(11) 0.0172(11) 0.0283(12) 0.0094(9) 0.0078(9) 0.0061(9)
C17 0.0200(11) 0.0163(10) 0.0165(10) 0.0084(8) 0.0036(8) 0.0023(8)
C18 0.0178(10) 0.0140(10) 0.0133(10) 0.0060(8) 0.0002(8) 0.0048(8)
C19 0.0147(10) 0.0193(11) 0.0201(11) 0.0078(9) 0.0032(8) 0.0043(8)
C20 0.0180(11) 0.0191(11) 0.0270(12) 0.0066(9) -0.0040(9) 0.0003(9)
C21 0.0303(13) 0.0179(11) 0.0161(11) 0.0017(9) -0.0043(9) 0.0069(9)
C22 0.0283(12) 0.0214(11) 0.0157(10) 0.0059(9) 0.0059(9) 0.0088(9)
C23 0.0210(11) 0.0167(11) 0.0209(11) 0.0075(9) 0.0032(9) 0.0021(9)
C24 0.0140(10) 0.0177(10) 0.0146(10) 0.0076(8) 0.0039(8) 0.0034(8)
C25 0.0176(11) 0.0145(10) 0.0173(10) 0.0047(8) 0.0037(8) 0.0041(8)
C26 0.0164(11) 0.0206(11) 0.0137(10) 0.0052(8) 0.0000(8) 0.0021(9)
C27 0.0149(10) 0.0217(11) 0.0214(11) 0.0117(9) 0.0045(8) 0.0064(9)
C28 0.0197(11) 0.0145(10) 0.0216(11) 0.0087(8) 0.0078(9) 0.0056(8)
C29 0.0156(10) 0.0148(10) 0.0160(10) 0.0053(8) 0.0045(8) 0.0030(8)
Cl1 0.0498(4) 0.0311(3) 0.0263(3) 0.0160(2) 0.0075(3) 0.0157(3)
Cl2 0.0249(3) 0.0360(3) 0.0266(3) 0.0105(2) 0.0028(2) 0.0093(2)
C30 0.0214(12) 0.0256(12) 0.0258(12) 0.0097(10) 0.0045(10) 0.0034(9)

loop_
_atom_type_symbol
_atom_type_description
_atom_type_scat_dispersion_real
_atom_type_scat_dispersion_imag
_atom_type_scat_source
C C 0.0033 0.0016 'International Tables Vol C Tables 4.2.6.8 and 6.1.1.4'
H H 0.0000 0.0000 'International Tables Vol C Tables 4.2.6.8 and 6.1.1.4'
N N 0.0061 0.0033 'International Tables Vol C Tables 4.2.6.8 and 6.1.1.4'
O O 0.0106 0.0060 'International Tables Vol C Tables 4.2.6.8 and 6.1.1.4'
P P 0.1023 0.0942 'International Tables Vol C Tables 4.2.6.8 and 6.1.1.4'
Cl Cl 0.1484 0.1585 'International Tables Vol C Tables 4.2.6.8 and 6.1.1.4'
Ni Ni 0.3393 1.1124 'International Tables Vol C Tables 4.2.6.8 and 6.1.1.4'

loop_
_geom_angle_atom_site_label_1
_geom_angle_atom_site_label_2
_geom_angle_atom_site_label_3
_geom_angle
_geom_angle_site_symmetry_1
_geom_angle_site_symmetry_3
C2 Ni1 C4 108.70(10) . .
C2 Ni1 C3 111.26(10) . .
C4 Ni1 C3 110.53(10) . .
C2 Ni1 C1 111.84(9) . .
C4 Ni1 C1 105.95(9) . .
C3 Ni1 C1 108.44(9) . .
N1 C1 Ni1 178.28(19) . .
O1 C2 Ni1 174.2(2) . .
O2 C3 Ni1 177.22(19) . .
O3 C4 Ni1 178.4(2) . .
C24 P1 C18 108.69(9) . .
C24 P1 C12 107.40(9) . .
C18 P1 C12 110.83(9) . .
C24 P1 C5 111.26(9) . .
C18 P1 C5 110.96(9) . .
C12 P1 C5 107.65(9) . .
C6 C5 P1 115.09(13) . .
C6 C5 H5A 108.5 . .
P1 C5 H5A 108.5 . .
C6 C5 H5B 108.5 . .
P1 C5 H5B 108.5 . .
H5A C5 H5B 107.5 . .
C7 C6 C11 119.07(18) . .
C7 C6 C5 119.84(17) . .
C11 C6 C5 121.06(18) . .
C8 C7 C6 120.26(19) . .
C8 C7 H7 119.9 . .
C6 C7 H7 119.9 . .
C7 C8 C9 120.3(2) . .
C7 C8 H8 119.8 . .
C9 C8 H8 119.8 . .
C10 C9 C8 119.7(2) . .
C10 C9 H9 120.1 . .
C8 C9 H9 120.1 . .
C9 C10 C11 120.1(2) . .
C9 C10 H10 120.0 . .
C11 C10 H10 120.0 . .
C10 C11 C6 120.53(19) . .
C10 C11 H11 119.7 . .
C6 C11 H11 119.7 . .
C13 C12 C17 120.20(18) . .
C13 C12 P1 119.98(15) . .
C17 C12 P1 119.79(15) . .
C14 C13 C12 119.83(19) . .
C14 C13 H13 120.1 . .
C12 C13 H13 120.1 . .
C15 C14 C13 120.3(2) . .
C15 C14 H14 119.9 . .
C13 C14 H14 119.9 . .
C14 C15 C16 120.20(19) . .
C14 C15 H15 119.9 . .
C16 C15 H15 119.9 . .
C17 C16 C15 120.32(19) . .
C17 C16 H16 119.8 . .
C15 C16 H16 119.8 . .
C16 C17 C12 119.18(19) . .
C16 C17 H17 120.4 . .
C12 C17 H17 120.4 . .
C19 C18 C23 120.33(18) . .
C19 C18 P1 120.29(15) . .
C23 C18 P1 119.35(15) . .
C20 C19 C18 119.58(19) . .
C20 C19 H19 120.2 . .
C18 C19 H19 120.2 . .
C21 C20 C19 120.1(2) . .
C21 C20 H20 119.9 . .
C19 C20 H20 119.9 . .
C22 C21 C20 120.48(19) . .
C22 C21 H21 119.8 . .
C20 C21 H21 119.8 . .
C21 C22 C23 120.3(2) . .
C21 C22 H22 119.9 . .
C23 C22 H22 119.9 . .
C22 C23 C18 119.19(19) . .
C22 C23 H23 120.4 . .
C18 C23 H23 120.4 . .
C29 C24 C25 120.02(18) . .
C29 C24 P1 120.30(15) . .
C25 C24 P1 119.29(15) . .
C26 C25 C24 119.62(19) . .
C26 C25 H25 120.2 . .
C24 C25 H25 120.2 . .
C25 C26 C27 120.08(19) . .
C25 C26 H26 120.0 . .
C27 C26 H26 120.0 . .
C28 C27 C26 120.37(19) . .
C28 C27 H27 119.8 . .
C26 C27 H27 119.8 . .
C27 C28 C29 120.12(19) . .
C27 C28 H28 119.9 . .
C29 C28 H28 119.9 . .
C28 C29 C24 119.78(18) . .
C28 C29 H29 120.1 . .
C24 C29 H29 120.1 . .
Cl2 C30 Cl1 111.24(12) . .
Cl2 C30 H30A 109.4 . .
Cl1 C30 H30A 109.4 . .
Cl2 C30 H30B 109.4 . .
Cl1 C30 H30B 109.4 . .
H30A C30 H30B 108.0 . .

loop_
_geom_bond_atom_site_label_1
_geom_bond_atom_site_label_2
_geom_bond_distance
_geom_bond_site_symmetry_2
Ni1 C2 1.794(2) .
Ni1 C4 1.795(2) .
Ni1 C3 1.795(2) .
Ni1 C1 1.942(2) .
O1 C2 1.143(3) .
O2 C3 1.141(3) .
O3 C4 1.142(3) .
N1 C1 1.152(3) .
P1 C24 1.795(2) .
P1 C18 1.799(2) .
P1 C12 1.800(2) .
P1 C5 1.809(2) .
C5 C6 1.517(3) .
C5 H5A 0.9900 .
C5 H5B 0.9900 .
C6 C7 1.392(3) .
C6 C11 1.394(3) .
C7 C8 1.387(3) .
C7 H7 0.9500 .
C8 C9 1.389(3) .
C8 H8 0.9500 .
C9 C10 1.384(3) .
C9 H9 0.9500 .
C10 C11 1.388(3) .
C10 H10 0.9500 .
C11 H11 0.9500 .
C12 C13 1.394(3) .
C12 C17 1.399(3) .
C13 C14 1.382(3) .
C13 H13 0.9500 .
C14 C15 1.381(3) .
C14 H14 0.9500 .
C15 C16 1.390(3) .
C15 H15 0.9500 .
C16 C17 1.388(3) .
C16 H16 0.9500 .
C17 H17 0.9500 .
C18 C19 1.394(3) .
C18 C23 1.401(3) .
C19 C20 1.385(3) .
C19 H19 0.9500 .
C20 C21 1.384(3) .
C20 H20 0.9500 .
C21 C22 1.384(3) .
C21 H21 0.9500 .
C22 C23 1.386(3) .
C22 H22 0.9500 .
C23 H23 0.9500 .
C24 C29 1.393(3) .
C24 C25 1.397(3) .
C25 C26 1.386(3) .
C25 H25 0.9500 .
C26 C27 1.388(3) .
C26 H26 0.9500 .
C27 C28 1.381(3) .
C27 H27 0.9500 .
C28 C29 1.387(3) .
C28 H28 0.9500 .
C29 H29 0.9500 .
Cl1 C30 1.773(2) .
Cl2 C30 1.768(2) .
C30 H30A 0.9900 .
C30 H30B 0.9900 .
